data_4302643
loop_
_publ_author_name
'Bin Li'
'Sung-Jin Kim'
'Gordon J. Miller'
'John D. Corbett'

_publ_section_title
;
Gold Tetrahedra as Building Blocks in K3Au5Tr (Tr = In, Tl) and Rb2Au3Tl
and in Other Compounds: A Broad Group of Electron-Poor Intermetallic Phases
;
_journal_name_full 'Inorganic Chemistry'
_journal_page_first 6573
_journal_page_last 6583
_journal_paper_doi 10.1021/ic9004856
_journal_volume 48
_journal_year 2009
_chemical_formula_sum 'Au5 In K3'
_chemical_formula_weight 1216.95
_chemical_name_systematic
; 
 ? 
;
_space_group_IT_number 74
_symmetry_cell_setting orthorhombic
_symmetry_space_group_name_Hall '-I 2b 2'
_symmetry_space_group_name_H-M 'I m m a'
_atom_sites_solution_hydrogens geom
_atom_sites_solution_primary direct
_atom_sites_solution_secondary difmap
_audit_creation_method SHELXL-97
_cell_angle_alpha 90.00
_cell_angle_beta 90.00
_cell_angle_gamma 90.00
_cell_formula_units_Z 4
_cell_length_a 5.5615(11)
_cell_length_b 19.645(4)
_cell_length_c 8.5024(17)
_cell_measurement_reflns_used 2545
_cell_measurement_temperature 293(2)
_cell_measurement_theta_max 28.16
_cell_measurement_theta_min 2.61
_cell_volume 928.9(3)
_computing_cell_refinement 'Bruker XSCANS'
_computing_data_collection 'Bruker XSCANS'
_computing_data_reduction 'Bruker SHELXTL'
_computing_molecular_graphics 'Bruker SHELXTL'
_computing_publication_material 'Bruker SHELXTL'
_computing_structure_refinement 'SHELXL-97 (Sheldrick, 1997)'
_computing_structure_solution 'SHELXS-97 (Sheldrick, 1990)'
_diffrn_ambient_temperature 293(2)
_diffrn_measured_fraction_theta_full 0.962
_diffrn_measured_fraction_theta_max 0.962
_diffrn_measurement_device_type 'CCD area detector'
_diffrn_measurement_method 'phi and omega scans'
_diffrn_radiation_monochromator graphite
_diffrn_radiation_source 'fine-focus sealed tube'
_diffrn_radiation_type MoK\a
_diffrn_radiation_wavelength 0.71073
_diffrn_reflns_av_R_equivalents 0.0598
_diffrn_reflns_av_sigmaI/netI 0.0341
_diffrn_reflns_limit_h_max 7
_diffrn_reflns_limit_h_min -7
_diffrn_reflns_limit_k_max 25
_diffrn_reflns_limit_k_min -25
_diffrn_reflns_limit_l_max 10
_diffrn_reflns_limit_l_min -10
_diffrn_reflns_number 5126
_diffrn_reflns_theta_full 28.26
_diffrn_reflns_theta_max 28.26
_diffrn_reflns_theta_min 2.61
_exptl_absorpt_coefficient_mu 82.364
_exptl_absorpt_correction_T_max 0.3665
_exptl_absorpt_correction_T_min 0.1442
_exptl_absorpt_correction_type empirical
_exptl_crystal_colour silver
_exptl_crystal_density_diffrn 8.701
_exptl_crystal_density_method 'not measured'
_exptl_crystal_description irregular
_exptl_crystal_F_000 2004
_exptl_crystal_size_max 0.23
_exptl_crystal_size_mid 0.21
_exptl_crystal_size_min 0.18
_refine_diff_density_max 2.936
_refine_diff_density_min -3.295
_refine_diff_density_rms 0.543
_refine_ls_extinction_coef 0.00044(3)
_refine_ls_extinction_expression Fc^*^=kFc[1+0.001xFc^2^\l^3^/sin(2\q)]^-1/4^
_refine_ls_extinction_method SHELXL
_refine_ls_goodness_of_fit_ref 1.092
_refine_ls_hydrogen_treatment mixed
_refine_ls_matrix_type full
_refine_ls_number_parameters 31
_refine_ls_number_reflns 634
_refine_ls_number_restraints 0
_refine_ls_restrained_S_all 1.092
_refine_ls_R_factor_all 0.0295
_refine_ls_R_factor_gt 0.0273
_refine_ls_shift/su_max 0.000
_refine_ls_shift/su_mean 0.000
_refine_ls_structure_factor_coef Fsqd
_refine_ls_weighting_details 'calc w=1/[\s^2^(Fo^2^)+(0.0045P)^2^+120.2774P] where P=(Fo^2^+2Fc^2^)/3'
_refine_ls_weighting_scheme calc
_refine_ls_wR_factor_gt 0.0609
_refine_ls_wR_factor_ref 0.0615
_reflns_number_gt 595
_reflns_number_total 634
_reflns_threshold_expression >2sigma(I)
_cod_data_source_file ic9004856_si_002_1.cif
_cod_data_source_block sad_K3Au5In
_cod_depositor_comments
;
The following automatic conversions were performed:
'_symmetry_cell_setting' value 'Orthorhombic' changed to 'orthorhombic'
according to '/home/saulius/struct/CIF-dictionaries/cif_core.dic'
dictionary named 'cif_core.dic' version 2.4.1 from 2010-06-29.

Automatic conversion script
Id: cif_fix_enum 1527 2010-12-29 10:47:43Z saulius 
;
_cod_database_code 4302643

loop_
_symmetry_equiv_pos_as_xyz
'x, y, z'
'-x, -y+1/2, z'
'-x, y+1/2, -z'
'x, -y, -z'
'x+1/2, y+1/2, z+1/2'
'-x+1/2, -y+1, z+1/2'
'-x+1/2, y+1, -z+1/2'
'x+1/2, -y+1/2, -z+1/2'
'-x, -y, -z'
'x, y-1/2, -z'
'x, -y-1/2, z'
'-x, y, z'
'-x+1/2, -y+1/2, -z+1/2'
'x+1/2, y, -z+1/2'
'x+1/2, -y, z+1/2'
'-x+1/2, y+1/2, z+1/2'

loop_
_atom_site_label
_atom_site_type_symbol
_atom_site_fract_x
_atom_site_fract_y
_atom_site_fract_z
_atom_site_U_iso_or_equiv
_atom_site_adp_type
_atom_site_occupancy
_atom_site_symmetry_multiplicity
_atom_site_calc_flag
_atom_site_refinement_flags
_atom_site_disorder_assembly
_atom_site_disorder_group
Au1 Au 0.0000 0.14521(3) 0.03493(7) 0.0100(2) Uani 1 2 d S . .
Au2 Au 0.2500 0.06552(3) 0.2500 0.0120(2) Uani 1 2 d S . .
Au3 Au 0.0000 0.0000 0.0000 0.0085(2) Uani 1 4 d S . .
In In 0.0000 0.2500 0.8353(2) 0.0107(4) Uani 1 4 d S . .
K1 K 0.0000 0.0879(2) 0.6253(5) 0.0159(8) Uani 1 2 d S . .
K2 K 0.0000 0.2500 0.3777(7) 0.0215(13) Uani 1 4 d S . .

loop_
_atom_site_aniso_label
_atom_site_aniso_U_11
_atom_site_aniso_U_22
_atom_site_aniso_U_33
_atom_site_aniso_U_23
_atom_site_aniso_U_13
_atom_site_aniso_U_12
Au1 0.0107(3) 0.0073(3) 0.0120(3) 0.0035(2) 0.000 0.000
Au2 0.0082(3) 0.0154(3) 0.0123(3) 0.000 -0.0025(2) 0.000
Au3 0.0119(4) 0.0062(4) 0.0075(4) -0.0028(3) 0.000 0.000
In 0.0159(9) 0.0058(7) 0.0104(8) 0.000 0.000 0.000
K1 0.0129(18) 0.0181(18) 0.0167(18) -0.0002(16) 0.000 0.000
K2 0.015(3) 0.028(3) 0.021(3) 0.000 0.000 0.000

loop_
_atom_type_symbol
_atom_type_description
_atom_type_scat_dispersion_real
_atom_type_scat_dispersion_imag
_atom_type_scat_source
K K 0.2009 0.2494 'International Tables Vol C Tables 4.2.6.8 and 6.1.1.4'
In In -0.7276 1.3100 'International Tables Vol C Tables 4.2.6.8 and 6.1.1.4'
Au Au -2.0133 8.8022 'International Tables Vol C Tables 4.2.6.8 and 6.1.1.4'

loop_
_geom_bond_atom_site_label_1
_geom_bond_atom_site_label_2
_geom_bond_distance
_geom_bond_site_symmetry_2
_geom_bond_publ_flag
Au1 In 2.6681(13) 1_554 ?
Au1 Au2 2.7799(7) . ?
Au1 Au2 2.7799(7) 14_455 ?
Au1 Au3 2.8680(8) . ?
Au1 K1 3.295(2) 14_455 ?
Au1 K1 3.295(2) 14 ?
Au1 K2 3.5388(15) 13 ?
Au1 K2 3.5388(15) 13_455 ?
Au1 K2 3.568(5) . ?
Au1 K1 3.660(4) 1_554 ?
Au2 Au1 2.7799(7) 14 ?
Au2 Au2 2.7808(5) 14 ?
Au2 Au2 2.7808(5) 14_455 ?
Au2 Au3 2.8475(5) . ?
Au2 Au3 2.8475(5) 6_545 ?
Au2 K1 3.484(4) 9_556 ?
Au2 K1 3.484(4) 6_544 ?
Au2 K1 3.509(4) . ?
Au2 K1 3.509(4) 14 ?
Au2 K2 4.0306(19) 13 ?
Au2 K2 4.0306(19) . ?
Au3 Au2 2.8475(5) 9 ?
Au3 Au2 2.8475(5) 14_455 ?
Au3 Au2 2.8475(5) 6_544 ?
Au3 Au1 2.8680(8) 9 ?
Au3 K1 3.442(2) 14 ?
Au3 K1 3.442(2) 6_444 ?
Au3 K1 3.442(2) 14_455 ?
Au3 K1 3.442(2) 6_544 ?
Au3 K1 3.624(4) 1_554 ?
Au3 K1 3.624(4) 9_556 ?
In Au1 2.6681(13) 2_556 ?
In Au1 2.6681(13) 1_556 ?
In In 3.1364(16) 13_456 ?
In In 3.1364(16) 13_556 ?
In K1 3.651(4) . ?
In K1 3.651(4) 2 ?
In K2 3.700(4) 13_556 ?
In K2 3.700(4) 13_456 ?
In K2 3.891(6) . ?
K1 Au1 3.295(2) 14_455 ?
K1 Au1 3.295(2) 14 ?
K1 Au3 3.442(2) 6_445 ?
K1 Au3 3.442(2) 6_545 ?
K1 Au2 3.484(4) 9_556 ?
K1 Au2 3.484(4) 6_545 ?
K1 K1 3.497(5) 14_556 ?
K1 K1 3.497(5) 14_456 ?
K1 Au2 3.509(4) 14_455 ?
K1 Au3 3.624(4) 1_556 ?
K2 K2 3.528(8) 13_455 ?
K2 K2 3.528(8) 13 ?
K2 Au1 3.5388(15) 13 ?
K2 Au1 3.5388(15) 14_455 ?
K2 Au1 3.5388(15) 14 ?
K2 Au1 3.5388(15) 13_455 ?
K2 Au1 3.568(5) 2 ?
K2 In 3.700(4) 13_556 ?
K2 In 3.700(4) 13_456 ?
K2 K1 3.818(5) 2 ?
